data_4346696
loop_
_publ_author_name
'Wu, Jing-Yun'
'Chang, Ching-Yun'
'Tsai, Chi-Jou'
'Lee, Jey-Jau'

_publ_section_title
;
 Reversible Single-Crystal to Single-Crystal Transformations of a
 Zn(II)-Salicyaldimine Coordination Polymer Accompanying Changes in
 Coordination Sphere and Network Dimensionality upon Dehydration and
 Rehydration.
;
_journal_issue 22
_journal_name_full 'Inorganic chemistry'
_journal_page_first 10918
_journal_page_last 10924
_journal_paper_doi 10.1021/acs.inorgchem.5b01963
_journal_volume 54
_journal_year 2015
_chemical_formula_sum 'C14 H12 N2 O4 Zn'
_chemical_formula_weight 337.63
_space_group_IT_number 14
_space_group_name_Hall '-P 2ybc'
_space_group_name_H-M_alt 'P 1 21/c 1'
_symmetry_cell_setting monoclinic
_symmetry_space_group_name_H-M 'P 1 21/c 1'
_atom_sites_solution_hydrogens geom
_atom_sites_solution_primary direct
_atom_sites_solution_secondary difmap
_audit_creation_method SHELXL-97
_cell_angle_alpha 90.00
_cell_angle_beta 111.091(4)
_cell_angle_gamma 90.00
_cell_formula_units_Z 4
_cell_length_a 8.1207(3)
_cell_length_b 12.9053(5)
_cell_length_c 13.7086(5)
_cell_measurement_reflns_used 2774
_cell_measurement_temperature 150(2)
_cell_measurement_theta_max 29.1980
_cell_measurement_theta_min 3.0229
_cell_volume 1340.42(9)
_computing_cell_refinement
;
CrysAlisPro, Agilent Technologies,
Version 1.171.35.21 (release 20-01-2012 CrysAlis171 .NET)
(compiled Jan 23 2012,18:06:46)
;
_computing_data_collection
;
CrysAlisPro, Agilent Technologies,
Version 1.171.35.21 (release 20-01-2012 CrysAlis171 .NET)
(compiled Jan 23 2012,18:06:46)
;
_computing_data_reduction
;
CrysAlisPro, Agilent Technologies,
Version 1.171.35.21 (release 20-01-2012 CrysAlis171 .NET)
(compiled Jan 23 2012,18:06:46)
;
_computing_structure_refinement 'SHELXL-97 (Sheldrick, 1997)'
_computing_structure_solution 'SHELXS-97 (Sheldrick, 1990)'
_diffrn_ambient_temperature 150(2)
_diffrn_measured_fraction_theta_full 0.999
_diffrn_measured_fraction_theta_max 0.862
_diffrn_measurement_device_type 'Xcalibur, Sapphire3, Gemini'
_diffrn_radiation_monochromator graphite
_diffrn_radiation_source 'Enhance (Mo) X-ray Source'
_diffrn_radiation_type MoK\a
_diffrn_radiation_wavelength 0.71073
_diffrn_reflns_av_R_equivalents 0.0302
_diffrn_reflns_av_sigmaI/netI 0.0440
_diffrn_reflns_limit_h_max 11
_diffrn_reflns_limit_h_min -10
_diffrn_reflns_limit_k_max 12
_diffrn_reflns_limit_k_min -17
_diffrn_reflns_limit_l_max 16
_diffrn_reflns_limit_l_min -17
_diffrn_reflns_number 7586
_diffrn_reflns_theta_full 26.00
_diffrn_reflns_theta_max 29.26
_diffrn_reflns_theta_min 3.03
_exptl_absorpt_coefficient_mu 1.849
_exptl_absorpt_correction_T_max 1.00000
_exptl_absorpt_correction_T_min 0.61816
_exptl_absorpt_correction_type multi-scan
_exptl_absorpt_process_details
;
CrysAlisPro, Agilent Technologies,
Version 1.171.35.21 (release 20-01-2012 CrysAlis171 .NET)
(compiled Jan 23 2012,18:06:46)
Empirical absorption correction using spherical harmonics,
 implemented in SCALE3 ABSPACK scaling algorithm.
;
_exptl_crystal_colour yellow
_exptl_crystal_density_diffrn 1.673
_exptl_crystal_density_method 'not measured'
_exptl_crystal_description rod
_exptl_crystal_F_000 688
_exptl_crystal_size_max 0.60
_exptl_crystal_size_mid 0.25
_exptl_crystal_size_min 0.20
_refine_diff_density_max 0.419
_refine_diff_density_min -0.437
_refine_diff_density_rms 0.084
_refine_ls_extinction_method none
_refine_ls_goodness_of_fit_ref 1.037
_refine_ls_hydrogen_treatment constr
_refine_ls_matrix_type full
_refine_ls_number_parameters 190
_refine_ls_number_reflns 3146
_refine_ls_number_restraints 0
_refine_ls_restrained_S_all 1.037
_refine_ls_R_factor_all 0.0437
_refine_ls_R_factor_gt 0.0322
_refine_ls_shift/su_max 0.000
_refine_ls_shift/su_mean 0.000
_refine_ls_structure_factor_coef Fsqd
_refine_ls_weighting_details 'calc w=1/[\s^2^(Fo^2^)+(0.0272P)^2^+0.7469P] where P=(Fo^2^+2Fc^2^)/3'
_refine_ls_weighting_scheme calc
_refine_ls_wR_factor_gt 0.0669
_refine_ls_wR_factor_ref 0.0724
_reflns_number_gt 2632
_reflns_number_total 3146
_reflns_threshold_expression >2sigma(I)
_cod_data_source_file ic5b01963_si_002.cif
_cod_data_source_block cpd_1
_cod_depositor_comments
;
The following automatic conversions were performed:

data item '_symmetry_cell_setting' value 'Monoclinic' was changed to
'monoclinic' in accordance with the
/home/saulius/struct/COD-crude-data/automatic-downloads/DataCite-retrospective/ACS/depositions/lib/dictionaries/cif_core.dic
dictionary named 'cif_core.dic' version 2.4.2 last updated on
2011-04-26.

Automatic conversion script
Id: cif_fix_values 6909 2019-04-08 15:41:33Z antanas 
;
_cod_original_sg_symbol_H-M P2(1)/c
_cod_database_code 4346696

loop_
_symmetry_equiv_pos_as_xyz
'x, y, z'
'-x, y+1/2, -z+1/2'
'-x, -y, -z'
'x, -y-1/2, z-1/2'

loop_
_atom_site_label
_atom_site_type_symbol
_atom_site_fract_x
_atom_site_fract_y
_atom_site_fract_z
_atom_site_U_iso_or_equiv
_atom_site_adp_type
_atom_site_occupancy
_atom_site_symmetry_multiplicity
_atom_site_calc_flag
_atom_site_refinement_flags
Zn1 Zn 0.92317(3) 0.06808(2) 0.162340(19) 0.01112(9) Uani 1 1 d .
O1 O 0.80688(18) 0.10862(13) 0.01197(11) 0.0154(3) Uani 1 1 d .
O2 O 0.12925(19) 0.33921(13) -0.28414(12) 0.0162(3) Uani 1 1 d .
O3 O 0.00021(19) 0.25223(13) -0.18989(12) 0.0171(4) Uani 1 1 d .
O4 O 1.0330(2) -0.05892(12) 0.11974(13) 0.0187(4) Uani 1 1 d .
H101 H 1.0819 -0.0660 0.0770 0.028 Uiso 1 1 d R
H102 H 1.0158 -0.1149 0.1434 0.028 Uiso 1 1 d R
N1 N 0.6764(2) 0.06855(14) 0.17569(14) 0.0121(4) Uani 1 1 d .
N2 N 0.9745(2) -0.01330(15) 0.30613(14) 0.0151(4) Uani 1 1 d .
C1 C 0.5110(3) 0.14255(17) 0.00436(16) 0.0114(4) Uani 1 1 d .
C2 C 0.6483(3) 0.14544(17) -0.03713(16) 0.0121(4) Uani 1 1 d .
C3 C 0.6084(3) 0.19077(18) -0.13729(17) 0.0146(5) Uani 1 1 d .
H3 H 0.6948 0.1925 -0.1670 0.018 Uiso 1 1 calc R
C4 C 0.4449(3) 0.23216(17) -0.19144(17) 0.0141(5) Uani 1 1 d .
H4 H 0.4243 0.2633 -0.2560 0.017 Uiso 1 1 calc R
C5 C 0.3086(3) 0.22849(17) -0.15145(17) 0.0130(5) Uani 1 1 d .
C6 C 0.3441(3) 0.18352(17) -0.05487(17) 0.0130(5) Uani 1 1 d .
H6 H 0.2544 0.1801 -0.0277 0.016 Uiso 1 1 calc R
C7 C 0.5305(3) 0.09908(17) 0.10528(17) 0.0130(5) Uani 1 1 d .
H7 H 0.4286 0.0926 0.1208 0.016 Uiso 1 1 calc R
C8 C 0.1324(3) 0.27585(18) -0.21210(17) 0.0133(5) Uani 1 1 d .
C9 C 0.6706(3) 0.02933(19) 0.27434(17) 0.0170(5) Uani 1 1 d .
H9A H 0.5688 -0.0154 0.2603 0.020 Uiso 1 1 calc R
H9B H 0.6581 0.0869 0.3166 0.020 Uiso 1 1 calc R
C10 C 0.8363(3) -0.03048(18) 0.33411(17) 0.0148(5) Uani 1 1 d .
C11 C 0.8461(3) -0.09681(19) 0.41642(18) 0.0208(5) Uani 1 1 d .
H11 H 0.7476 -0.1083 0.4344 0.025 Uiso 1 1 calc R
C12 C 1.0048(3) -0.1451(2) 0.47072(19) 0.0244(6) Uani 1 1 d .
H12 H 1.0143 -0.1900 0.5256 0.029 Uiso 1 1 calc R
C13 C 1.1487(3) -0.1258(2) 0.44248(18) 0.0240(6) Uani 1 1 d .
H13 H 1.2573 -0.1564 0.4786 0.029 Uiso 1 1 calc R
C14 C 1.1284(3) -0.0603(2) 0.35988(18) 0.0211(5) Uani 1 1 d .
H14 H 1.2250 -0.0481 0.3403 0.025 Uiso 1 1 calc R

loop_
_atom_site_aniso_label
_atom_site_aniso_U_11
_atom_site_aniso_U_22
_atom_site_aniso_U_33
_atom_site_aniso_U_23
_atom_site_aniso_U_13
_atom_site_aniso_U_12
Zn1 0.00994(12) 0.01115(14) 0.01008(14) 0.00044(11) 0.00097(9) -0.00008(10)
O1 0.0113(7) 0.0221(9) 0.0109(7) 0.0025(7) 0.0019(6) 0.0057(6)
O2 0.0153(7) 0.0164(9) 0.0154(8) 0.0036(7) 0.0036(6) 0.0057(6)
O3 0.0121(7) 0.0164(8) 0.0212(8) 0.0023(7) 0.0041(6) 0.0024(6)
O4 0.0280(9) 0.0125(8) 0.0222(9) 0.0048(7) 0.0172(7) 0.0059(7)
N1 0.0135(8) 0.0121(9) 0.0096(9) 0.0010(8) 0.0027(7) -0.0004(7)
N2 0.0184(9) 0.0145(10) 0.0107(9) 0.0003(8) 0.0030(7) 0.0021(8)
C1 0.0109(9) 0.0098(11) 0.0111(10) -0.0003(9) 0.0009(8) -0.0005(8)
C2 0.0122(9) 0.0099(11) 0.0113(10) -0.0024(9) 0.0008(8) -0.0007(8)
C3 0.0133(10) 0.0165(12) 0.0145(11) 0.0009(10) 0.0056(8) 0.0002(9)
C4 0.0174(10) 0.0116(12) 0.0117(11) 0.0038(10) 0.0033(8) 0.0011(9)
C5 0.0130(10) 0.0095(11) 0.0137(11) -0.0014(10) 0.0015(8) 0.0009(8)
C6 0.0124(9) 0.0110(11) 0.0150(11) -0.0037(10) 0.0043(8) -0.0007(8)
C7 0.0134(10) 0.0100(11) 0.0150(11) -0.0019(10) 0.0045(8) -0.0006(8)
C8 0.0149(10) 0.0105(11) 0.0105(10) -0.0025(9) -0.0005(8) 0.0018(9)
C9 0.0211(11) 0.0173(12) 0.0131(11) 0.0013(10) 0.0070(9) 0.0008(10)
C10 0.0212(11) 0.0102(11) 0.0105(11) -0.0013(10) 0.0025(9) -0.0011(9)
C11 0.0291(12) 0.0171(13) 0.0158(12) 0.0003(11) 0.0076(10) -0.0042(10)
C12 0.0390(14) 0.0157(13) 0.0135(12) 0.0053(11) 0.0033(10) 0.0032(11)
C13 0.0307(13) 0.0198(13) 0.0147(12) 0.0016(11) 0.0001(10) 0.0088(11)
C14 0.0232(11) 0.0227(14) 0.0163(12) -0.0001(11) 0.0055(9) 0.0034(10)

loop_
_atom_type_symbol
_atom_type_description
_atom_type_scat_dispersion_real
_atom_type_scat_dispersion_imag
_atom_type_scat_source
C C 0.0033 0.0016 'International Tables Vol C Tables 4.2.6.8 and 6.1.1.4'
H H 0.0000 0.0000 'International Tables Vol C Tables 4.2.6.8 and 6.1.1.4'
N N 0.0061 0.0033 'International Tables Vol C Tables 4.2.6.8 and 6.1.1.4'
O O 0.0106 0.0060 'International Tables Vol C Tables 4.2.6.8 and 6.1.1.4'
Zn Zn 0.2839 1.4301 'International Tables Vol C Tables 4.2.6.8 and 6.1.1.4'

loop_
_geom_angle_atom_site_label_1
_geom_angle_atom_site_label_2
_geom_angle_atom_site_label_3
_geom_angle
_geom_angle_site_symmetry_1
_geom_angle_site_symmetry_3
O2 Zn1 O1 104.31(6) 4_666 .
O2 Zn1 O4 101.14(7) 4_666 .
O1 Zn1 O4 90.46(6) . .
O2 Zn1 N1 133.02(7) 4_666 .
O1 Zn1 N1 88.70(6) . .
O4 Zn1 N1 124.08(7) . .
O2 Zn1 N2 95.58(7) 4_666 .
O1 Zn1 N2 160.09(7) . .
O4 Zn1 N2 84.80(7) . .
N1 Zn1 N2 78.14(7) . .
C2 O1 Zn1 129.51(14) . .
C8 O2 Zn1 117.07(13) . 4_465
Zn1 O4 H101 131.5 . .
Zn1 O4 H102 115.9 . .
H101 O4 H102 112.1 . .
C7 N1 C9 118.11(19) . .
C7 N1 Zn1 126.15(15) . .
C9 N1 Zn1 115.74(13) . .
C10 N2 C14 118.8(2) . .
C10 N2 Zn1 116.31(14) . .
C14 N2 Zn1 124.14(16) . .
C6 C1 C2 119.33(19) . .
C6 C1 C7 116.61(19) . .
C2 C1 C7 124.06(18) . .
O1 C2 C3 119.17(19) . .
O1 C2 C1 123.53(19) . .
C3 C2 C1 117.29(18) . .
C4 C3 C2 121.5(2) . .
C4 C3 H3 119.2 . .
C2 C3 H3 119.2 . .
C3 C4 C5 121.4(2) . .
C3 C4 H4 119.3 . .
C5 C4 H4 119.3 . .
C6 C5 C4 117.93(19) . .
C6 C5 C8 122.1(2) . .
C4 C5 C8 119.92(19) . .
C5 C6 C1 122.5(2) . .
C5 C6 H6 118.8 . .
C1 C6 H6 118.8 . .
N1 C7 C1 126.0(2) . .
N1 C7 H7 117.0 . .
C1 C7 H7 117.0 . .
O3 C8 O2 124.29(19) . .
O3 C8 C5 119.7(2) . .
O2 C8 C5 116.06(19) . .
N1 C9 C10 111.11(18) . .
N1 C9 H9A 109.4 . .
C10 C9 H9A 109.4 . .
N1 C9 H9B 109.4 . .
C10 C9 H9B 109.4 . .
H9A C9 H9B 108.0 . .
N2 C10 C11 121.8(2) . .
N2 C10 C9 115.96(19) . .
C11 C10 C9 122.2(2) . .
C12 C11 C10 118.9(2) . .
C12 C11 H11 120.6 . .
C10 C11 H11 120.6 . .
C13 C12 C11 119.1(2) . .
C13 C12 H12 120.4 . .
C11 C12 H12 120.4 . .
C14 C13 C12 118.6(2) . .
C14 C13 H13 120.7 . .
C12 C13 H13 120.7 . .
N2 C14 C13 122.8(2) . .
N2 C14 H14 118.6 . .
C13 C14 H14 118.6 . .

loop_
_geom_bond_atom_site_label_1
_geom_bond_atom_site_label_2
_geom_bond_distance
_geom_bond_site_symmetry_2
Zn1 O2 1.9714(15) 4_666
Zn1 O1 2.0034(15) .
Zn1 O4 2.0490(16) .
Zn1 N1 2.0765(18) .
Zn1 N2 2.1380(18) .
O1 C2 1.309(2) .
O2 C8 1.275(3) .
O2 Zn1 1.9714(15) 4_465
O3 C8 1.254(3) .
O4 H101 0.8218 .
O4 H102 0.8245 .
N1 C7 1.291(3) .
N1 C9 1.461(3) .
N2 C10 1.329(3) .
N2 C14 1.345(3) .
C1 C6 1.409(3) .
C1 C2 1.423(3) .
C1 C7 1.448(3) .
C2 C3 1.419(3) .
C3 C4 1.375(3) .
C3 H3 0.9300 .
C4 C5 1.402(3) .
C4 H4 0.9300 .
C5 C6 1.378(3) .
C5 C8 1.502(3) .
C6 H6 0.9300 .
C7 H7 0.9300 .
C9 C10 1.511(3) .
C9 H9A 0.9700 .
C9 H9B 0.9700 .
C10 C11 1.395(3) .
C11 C12 1.383(3) .
C11 H11 0.9300 .
C12 C13 1.380(4) .
C12 H12 0.9300 .
C13 C14 1.374(4) .
C13 H13 0.9300 .
C14 H14 0.9300 .
